data_4312401
loop_
_publ_author_name
'Andrew D. Burrows'
'Mary F. Mahon'
'Steven P. Nolan'
'Maurizio Varrone'

_publ_section_title
;
 Diphosphines Possessing Electronically Different Donor Groups: Synthesis
 and Coordination Chemistry of the Unsymmetrical
 Di(N-pyrrolyl)phosphino-Functionalized dppm Analogue Ph2PCH2P(NC4H4)2
;
_journal_name_full 'Inorganic Chemistry'
_journal_page_first 7227
_journal_page_last 7238
_journal_paper_doi 10.1021/ic034487z
_journal_volume 42
_journal_year 2003
_chemical_formula_sum 'C38 H42 Cl3 F6 N2 P3 Rh2'
_chemical_formula_weight 1045.82
_space_group_IT_number 15
_symmetry_cell_setting monoclinic
_symmetry_space_group_name_Hall '-C 2yc'
_symmetry_space_group_name_H-M 'C 1 2/c 1'
_atom_sites_solution_hydrogens geom
_atom_sites_solution_primary direct
_atom_sites_solution_secondary difmap
_audit_creation_method SHELXL-97
_cell_angle_alpha 90.00
_cell_angle_beta 92.1460(10)
_cell_angle_gamma 90.00
_cell_formula_units_Z 4
_cell_length_a 15.6150(4)
_cell_length_b 16.6400(4)
_cell_length_c 15.7910(4)
_cell_measurement_reflns_used 25
_cell_measurement_temperature 150(2)
_cell_measurement_theta_max 18
_cell_measurement_theta_min 12
_cell_volume 4100.15(18)
_computing_data_reduction 'Denzo and Scalepack (otwinowski & Minor, 1997)'
_computing_molecular_graphics 'ORTEX (P.McArdle, 1995)'
_computing_publication_material 'SHELXL-97/2 (Sheldrick,1997)'
_computing_structure_refinement 'SHELXL-97 (Sheldrick, 1997)'
_computing_structure_solution 'SHELXS-97 (Sheldrick, 1990)'
_diffrn_ambient_temperature 150(2)
_diffrn_measured_fraction_theta_full 0.997
_diffrn_measured_fraction_theta_max 0.997
_diffrn_measurement_device_type KappaCCD
_diffrn_measurement_method KappaCCD
_diffrn_radiation_monochromator graphite
_diffrn_radiation_source 'fine-focus sealed tube'
_diffrn_radiation_type MoK\a
_diffrn_radiation_wavelength 0.71073
_diffrn_reflns_av_R_equivalents 0.0802
_diffrn_reflns_av_sigmaI/netI 0.0630
_diffrn_reflns_limit_h_max 20
_diffrn_reflns_limit_h_min -20
_diffrn_reflns_limit_k_max 21
_diffrn_reflns_limit_k_min -21
_diffrn_reflns_limit_l_max 20
_diffrn_reflns_limit_l_min -20
_diffrn_reflns_number 24223
_diffrn_reflns_theta_full 27.47
_diffrn_reflns_theta_max 27.47
_diffrn_reflns_theta_min 3.58
_exptl_absorpt_coefficient_mu 1.176
_exptl_absorpt_correction_T_max 0.94
_exptl_absorpt_correction_T_min 0.88
_exptl_absorpt_correction_type multi-scan
_exptl_absorpt_process_details 'Sortav Blessing (1995)'
_exptl_crystal_colour Yellow
_exptl_crystal_density_diffrn 1.694
_exptl_crystal_density_method 'not measured'
_exptl_crystal_description Block
_exptl_crystal_F_000 2096
_exptl_crystal_size_max 0.25
_exptl_crystal_size_mid 0.10
_exptl_crystal_size_min 0.10
_refine_diff_density_max 0.489
_refine_diff_density_min -0.574
_refine_diff_density_rms 0.097
_refine_ls_extinction_coef 0.00137(18)
_refine_ls_extinction_expression Fc^*^=kFc[1+0.001xFc^2^\l^3^/sin(2\q)]^-1/4^
_refine_ls_extinction_method SHELXL
_refine_ls_goodness_of_fit_ref 0.978
_refine_ls_hydrogen_treatment mixed
_refine_ls_matrix_type full
_refine_ls_number_parameters 321
_refine_ls_number_reflns 4686
_refine_ls_number_restraints 312
_refine_ls_restrained_S_all 0.964
_refine_ls_R_factor_all 0.0743
_refine_ls_R_factor_gt 0.0407
_refine_ls_shift/su_max 0.000
_refine_ls_shift/su_mean 0.000
_refine_ls_structure_factor_coef Fsqd
_refine_ls_weighting_details 'calc w=1/[\s^2^(Fo^2^)+(0.0560P)^2^+2.9616P] where P=(Fo^2^+2Fc^2^)/3'
_refine_ls_weighting_scheme calc
_refine_ls_wR_factor_gt 0.0938
_refine_ls_wR_factor_ref 0.1099
_reflns_number_gt 3254
_reflns_number_total 4686
_reflns_threshold_expression >2sigma(I)
_cod_data_source_file ic034487zsi20030806_093646_8.cif
_cod_data_source_block '_compound_9_(k01adb12)'
_cod_depositor_comments
;
The following automatic conversions were performed:

'_symmetry_cell_setting' value 'Monoclinic' changed to 'monoclinic'
according to the built-in table from CIF Core dictionary named
'cif_core.dic' version 2.4.1 from
2010-06-29.

'_exptl_absorpt_correction_type' value 'Multi-Scan'
changed to 'multi-scan' according to the built-in table from CIF Core
dictionary named 'cif_core.dic' version 2.4.1 from 2010-06-29.

Automatic conversion script
Id: cif_fix_values 1646 2011-03-28 12:23:43Z adriana 

The following automatic conversions were performed:

data name '_atom_site_symetry_multiplicity' was replaced with
'_atom_site_symmetry_multiplicity' as specified in the replacement
file 'data/replacement-values/replacement_tags.lst'.

Automatic conversion script
Id: cif_correct_tags 9268 2022-04-12 08:56:07Z antanas 
;
_cod_original_cell_volume 4100.16(18)
_cod_database_code 4312401

loop_
_symmetry_equiv_pos_as_xyz
'x, y, z'
'-x, y, -z+1/2'
'x+1/2, y+1/2, z'
'-x+1/2, y+1/2, -z+1/2'
'-x, -y, -z'
'x, -y, z-1/2'
'-x+1/2, -y+1/2, -z'
'x+1/2, -y+1/2, z-1/2'

loop_
_atom_site_label
_atom_site_type_symbol
_atom_site_fract_x
_atom_site_fract_y
_atom_site_fract_z
_atom_site_U_iso_or_equiv
_atom_site_adp_type
_atom_site_occupancy
_atom_site_symmetry_multiplicity
_atom_site_calc_flag
_atom_site_refinement_flags
_atom_site_disorder_assembly
_atom_site_disorder_group
Rh1 Rh 0.59165(2) 0.161298(17) 0.156616(19) 0.03532(13) Uani 1 1 d . A .
P1 P 0.59808(6) 0.26624(5) 0.24766(6) 0.0297(2) Uani 1 1 d . . .
P2 P 0.5000 0.5000 0.0000 0.0414(4) Uani 1 2 d S . .
Cl1 Cl 0.5000 0.08981(8) 0.2500 0.0400(3) Uani 1 2 d S . .
Cl2A Cl 0.1089(3) 0.1432(3) 0.2442(3) 0.1076(13) Uani 0.50 1 d P . .
Cl2B Cl 0.0625(4) 0.2032(4) 0.2446(3) 0.1356(19) Uani 0.50 1 d P . .
F1 F 0.47446(18) 0.47990(16) 0.09541(16) 0.0625(7) Uani 1 1 d . . .
F2 F 0.59145(17) 0.53097(18) 0.0331(2) 0.0710(8) Uani 1 1 d . . .
F3 F 0.46309(19) 0.58843(15) 0.0086(2) 0.0714(9) Uani 1 1 d . . .
N1 N 0.6145(11) 0.2379(9) 0.3490(6) 0.035(2) Uani 0.50 1 d PGU A 1
C1 C 0.6605(10) 0.1677(7) 0.3742(5) 0.058(3) Uani 0.50 1 d PGU A 1
H1 H 0.6759 0.1248 0.3382 0.070 Uiso 0.50 1 calc PR A 1
C2 C 0.6793(7) 0.1729(5) 0.4627(5) 0.068(3) Uani 0.50 1 d PGU A 1
H2 H 0.7095 0.1341 0.4963 0.082 Uiso 0.50 1 calc PR A 1
C3 C 0.6449(7) 0.2463(6) 0.4922(6) 0.061(3) Uani 0.50 1 d PGU A 1
H3 H 0.6482 0.2653 0.5490 0.073 Uiso 0.50 1 calc PR A 1
C4 C 0.6049(10) 0.2865(7) 0.4220(8) 0.049(3) Uani 0.50 1 d PGU A 1
H4 H 0.5766 0.3370 0.4235 0.058 Uiso 0.50 1 calc PR A 1
N2 N 0.6744(5) 0.3421(4) 0.2340(5) 0.037(2) Uani 0.50 1 d PGU A 1
C5 C 0.6710(4) 0.4131(4) 0.1842(6) 0.041(2) Uani 0.50 1 d PGU A 1
H5 H 0.6213 0.4347 0.1561 0.050 Uiso 0.50 1 calc PR A 1
C6 C 0.7548(5) 0.4462(4) 0.1838(5) 0.053(2) Uani 0.50 1 d PGU A 1
H6 H 0.7710 0.4938 0.1554 0.063 Uiso 0.50 1 calc PR A 1
C7 C 0.8101(4) 0.3956(4) 0.2333(6) 0.056(2) Uani 0.50 1 d PGU A 1
H7 H 0.8698 0.4034 0.2439 0.067 Uiso 0.50 1 calc PR A 1
C8 C 0.7604(6) 0.3312(4) 0.2644(5) 0.048(2) Uani 0.50 1 d PGU A 1
H8 H 0.7811 0.2884 0.2993 0.058 Uiso 0.50 1 calc PR A 1
C9 C 0.6240(13) 0.2362(10) 0.3563(6) 0.035(3) Uani 0.50 1 d PGU A 2
C91 C 0.5998(10) 0.2797(7) 0.4267(8) 0.047(3) Uani 0.50 1 d PGU A 2
H91 H 0.5715 0.3299 0.4194 0.056 Uiso 0.50 1 calc PR A 2
C92 C 0.6172(7) 0.2497(5) 0.5077(7) 0.056(3) Uani 0.50 1 d PGU A 2
H92 H 0.6007 0.2794 0.5558 0.068 Uiso 0.50 1 calc PR A 2
C93 C 0.6587(6) 0.1763(5) 0.5183(4) 0.068(2) Uani 0.50 1 d PGU A 2
H93 H 0.6705 0.1558 0.5736 0.082 Uiso 0.50 1 calc PR A 2
C94 C 0.6828(7) 0.1328(5) 0.4479(5) 0.073(3) Uani 0.50 1 d PGU A 2
H94 H 0.7111 0.0827 0.4551 0.088 Uiso 0.50 1 calc PR A 2
C95 C 0.6654(11) 0.1628(9) 0.3669(4) 0.060(3) Uani 0.50 1 d PGU A 2
H95 H 0.6819 0.1331 0.3187 0.072 Uiso 0.50 1 calc PR A 2
C10 C 0.6789(4) 0.3405(3) 0.2388(3) 0.037(3) Uani 0.50 1 d PGU A 2
C101 C 0.7619(6) 0.3255(3) 0.2694(3) 0.058(3) Uani 0.50 1 d PGU A 2
H101 H 0.7743 0.2778 0.3006 0.069 Uiso 0.50 1 calc PR A 2
C102 C 0.8269(4) 0.3802(3) 0.2543(5) 0.055(2) Uani 0.50 1 d PGU A 2
H102 H 0.8837 0.3700 0.2752 0.066 Uiso 0.50 1 calc PR A 2
C103 C 0.8087(3) 0.4500(3) 0.2087(4) 0.0452(19) Uani 0.50 1 d PGU A 2
H103 H 0.8531 0.4874 0.1984 0.054 Uiso 0.50 1 calc PR A 2
C104 C 0.7256(3) 0.4650(2) 0.1781(4) 0.046(2) Uani 0.50 1 d PGU A 2
H104 H 0.7132 0.5127 0.1469 0.055 Uiso 0.50 1 calc PR A 2
C105 C 0.6607(3) 0.4103(3) 0.1931(5) 0.046(2) Uani 0.50 1 d PGU A 2
H105 H 0.6039 0.4206 0.1722 0.055 Uiso 0.50 1 calc PR A 2
C11 C 0.5569(3) 0.0783(2) 0.0494(2) 0.0636(16) Uani 1 1 d G . .
H11 H 0.5005 0.0762 0.0698 0.076 Uiso 1 1 d G . .
C12 C 0.5680(4) 0.1206(3) -0.0341(2) 0.0765(18) Uani 1 1 d G A .
H12A H 0.6067 0.0879 -0.0684 0.092 Uiso 1 1 calc R . .
H12B H 0.5116 0.1223 -0.0649 0.092 Uiso 1 1 calc R . .
C13 C 0.6022(5) 0.2030(4) -0.0290(3) 0.096(2) Uani 1 1 d . . .
H13A H 0.5553 0.2406 -0.0452 0.115 Uiso 1 1 calc R A .
H13B H 0.6468 0.2085 -0.0715 0.115 Uiso 1 1 calc R . .
C14 C 0.6401(3) 0.2290(3) 0.0552(3) 0.0492(12) Uani 1 1 d . A .
H14 H 0.623(3) 0.285(3) 0.066(3) 0.059 Uiso 1 1 d . . .
C15 C 0.7072(3) 0.1923(3) 0.0980(4) 0.0560(14) Uani 1 1 d . . .
H15 H 0.738(3) 0.213(3) 0.139(3) 0.067 Uiso 1 1 d . . .
C16 C 0.7541(4) 0.1188(3) 0.0648(6) 0.125(3) Uani 1 1 d . A .
H16A H 0.7616 0.1261 0.0033 0.150 Uiso 1 1 calc R . .
H16B H 0.8119 0.1169 0.0926 0.150 Uiso 1 1 calc R . .
C17 C 0.7133(4) 0.0422(3) 0.0773(4) 0.091(2) Uani 1 1 d . . .
H17A H 0.7448 0.0142 0.1241 0.109 Uiso 1 1 calc R A .
H17B H 0.7199 0.0098 0.0254 0.109 Uiso 1 1 calc R . .
C18 C 0.6196(4) 0.0430(3) 0.0970(4) 0.0621(16) Uani 1 1 d . A .
H18 H 0.604(3) 0.009(3) 0.136(3) 0.075 Uiso 1 1 d . . .
C19 C 0.5000 0.3263(3) 0.2500 0.0309(11) Uani 1 2 d S . .
H19 H 0.501(3) 0.355(2) 0.292(2) 0.036(11) Uiso 1 1 d . . .
C20 C 0.0000 0.1163(5) 0.2500 0.080(2) Uani 1 2 d S . .

loop_
_atom_site_aniso_label
_atom_site_aniso_U_11
_atom_site_aniso_U_22
_atom_site_aniso_U_33
_atom_site_aniso_U_23
_atom_site_aniso_U_13
_atom_site_aniso_U_12
Rh1 0.0503(2) 0.02425(17) 0.03231(19) -0.00570(12) 0.01373(13) -0.00643(13)
P1 0.0358(5) 0.0242(4) 0.0291(5) -0.0038(4) 0.0011(4) 0.0003(4)
P2 0.0458(8) 0.0339(8) 0.0451(9) 0.0079(7) 0.0084(7) 0.0024(6)
Cl1 0.0589(8) 0.0262(6) 0.0362(7) 0.000 0.0188(6) 0.000
Cl2A 0.086(2) 0.117(3) 0.121(3) -0.013(3) 0.017(2) -0.027(2)
Cl2B 0.164(4) 0.149(4) 0.094(3) 0.004(3) -0.008(3) -0.091(4)
F1 0.0797(19) 0.0573(17) 0.0516(16) 0.0113(13) 0.0194(14) -0.0116(14)
F2 0.0568(16) 0.074(2) 0.081(2) 0.0245(16) -0.0080(14) -0.0181(14)
F3 0.084(2) 0.0363(14) 0.096(2) 0.0126(14) 0.0314(17) 0.0156(13)
N1 0.039(4) 0.033(4) 0.033(4) -0.008(4) -0.006(4) 0.010(3)
C1 0.080(5) 0.044(5) 0.050(5) -0.006(4) -0.018(5) 0.020(5)
C2 0.094(5) 0.056(5) 0.053(5) -0.003(5) -0.028(5) 0.010(5)
C3 0.074(6) 0.072(5) 0.036(5) -0.009(4) -0.011(5) 0.008(5)
C4 0.056(5) 0.054(5) 0.035(5) -0.009(4) -0.008(5) 0.012(5)
N2 0.039(4) 0.028(4) 0.042(4) -0.013(4) 0.000(4) 0.000(4)
C5 0.040(4) 0.038(4) 0.047(4) -0.005(4) 0.014(4) -0.010(4)
C6 0.032(5) 0.065(5) 0.062(5) -0.017(4) 0.008(4) -0.016(4)
C7 0.054(5) 0.049(5) 0.065(5) -0.010(5) -0.007(4) -0.012(4)
C8 0.045(5) 0.033(4) 0.066(5) 0.001(4) -0.012(4) -0.004(4)
C9 0.046(5) 0.034(5) 0.025(4) 0.003(4) -0.012(4) 0.004(4)
C91 0.057(5) 0.049(5) 0.034(5) -0.004(4) -0.005(4) 0.014(5)
C92 0.058(6) 0.073(5) 0.038(5) -0.012(4) -0.009(4) 0.017(5)
C93 0.099(6) 0.061(5) 0.044(5) -0.005(5) -0.018(5) 0.016(5)
C94 0.112(6) 0.056(5) 0.050(5) -0.010(5) -0.021(5) 0.031(5)
C95 0.080(5) 0.046(5) 0.053(5) 0.003(5) -0.017(5) 0.020(5)
C10 0.037(5) 0.029(5) 0.045(5) -0.009(5) -0.002(5) -0.003(5)
C101 0.050(5) 0.046(5) 0.075(5) -0.006(5) -0.014(5) -0.009(5)
C102 0.055(5) 0.036(4) 0.075(6) 0.002(4) -0.012(4) -0.001(4)
C103 0.036(4) 0.042(4) 0.057(5) -0.014(4) -0.003(4) 0.000(4)
C104 0.021(4) 0.056(5) 0.061(5) -0.006(4) 0.013(4) -0.006(4)
C105 0.045(4) 0.042(5) 0.052(5) 0.001(4) 0.011(4) -0.015(4)
C11 0.106(4) 0.044(3) 0.043(3) -0.024(2) 0.031(3) -0.041(3)
C12 0.127(5) 0.068(3) 0.036(3) -0.009(2) 0.014(3) -0.049(3)
C13 0.175(7) 0.077(4) 0.037(3) -0.004(3) 0.012(3) -0.078(4)
C14 0.073(3) 0.039(2) 0.037(2) -0.0068(19) 0.022(2) -0.024(2)
C15 0.063(3) 0.035(2) 0.072(3) -0.017(2) 0.037(3) -0.012(2)
C16 0.093(5) 0.049(3) 0.238(10) -0.048(5) 0.091(6) -0.012(3)
C17 0.124(5) 0.033(2) 0.121(5) -0.004(3) 0.088(4) 0.005(3)
C18 0.109(4) 0.028(2) 0.053(3) -0.015(2) 0.044(3) -0.018(3)
C19 0.037(3) 0.022(3) 0.033(3) 0.000 -0.003(2) 0.000
C20 0.070(5) 0.072(5) 0.098(7) 0.000 0.012(5) 0.000

loop_
_atom_type_symbol
_atom_type_description
_atom_type_scat_dispersion_real
_atom_type_scat_dispersion_imag
_atom_type_scat_source
C C 0.0033 0.0016 'International Tables Vol C Tables 4.2.6.8 and 6.1.1.4'
H H 0.0000 0.0000 'International Tables Vol C Tables 4.2.6.8 and 6.1.1.4'
N N 0.0061 0.0033 'International Tables Vol C Tables 4.2.6.8 and 6.1.1.4'
P P 0.1023 0.0942 'International Tables Vol C Tables 4.2.6.8 and 6.1.1.4'
Rh Rh -1.1178 0.9187 'International Tables Vol C Tables 4.2.6.8 and 6.1.1.4'
Cl Cl 0.1484 0.1585 'International Tables Vol C Tables 4.2.6.8 and 6.1.1.4'
F F 0.0171 0.0103 'International Tables Vol C Tables 4.2.6.8 and 6.1.1.4'

loop_
_geom_angle_atom_site_label_1
_geom_angle_atom_site_label_2
_geom_angle_atom_site_label_3
_geom_angle
_geom_angle_site_symmetry_1
_geom_angle_site_symmetry_3
_geom_angle_publ_flag
C14 Rh1 C15 37.6(2) . . ?
C14 Rh1 C18 93.96(18) . . ?
C15 Rh1 C18 81.25(17) . . ?
C14 Rh1 C11 80.76(14) . . ?
C15 Rh1 C11 90.36(17) . . ?
C18 Rh1 C11 35.10(19) . . ?
C14 Rh1 P1 93.52(12) . . ?
C15 Rh1 P1 94.08(13) . . ?
C18 Rh1 P1 160.77(18) . . ?
C11 Rh1 P1 164.13(15) . . ?
C14 Rh1 Cl1 164.21(15) . . ?
C15 Rh1 Cl1 157.21(17) . . ?
C18 Rh1 Cl1 87.28(12) . . ?
C11 Rh1 Cl1 91.48(9) . . ?
P1 Rh1 Cl1 90.31(3) . . ?
N1 P1 N2 103.8(7) . . ?
N1 P1 C10 100.8(7) . . ?
N2 P1 C10 3.3(5) . . ?
N1 P1 C9 4.1(12) . . ?
N2 P1 C9 100.7(7) . . ?
C10 P1 C9 97.6(7) . . ?
N1 P1 C19 103.4(5) . . ?
N2 P1 C19 100.6(3) . . ?
C10 P1 C19 102.7(3) . . ?
C9 P1 C19 106.7(5) . . ?
N1 P1 Rh1 113.0(5) . . ?
N2 P1 Rh1 119.4(2) . . ?
C10 P1 Rh1 120.14(14) . . ?
C9 P1 Rh1 113.0(5) . . ?
C19 P1 Rh1 114.65(11) . . ?
F2 P2 F2 180.00(9) . 5_665 ?
F2 P2 F3 89.77(17) . . ?
F2 P2 F3 90.23(17) 5_665 . ?
F2 P2 F3 90.23(17) . 5_665 ?
F2 P2 F3 89.77(17) 5_665 5_665 ?
F3 P2 F3 180.0(2) . 5_665 ?
F2 P2 F1 90.63(15) . . ?
F2 P2 F1 89.37(15) 5_665 . ?
F3 P2 F1 90.54(15) . . ?
F3 P2 F1 89.46(15) 5_665 . ?
F2 P2 F1 89.37(15) . 5_665 ?
F2 P2 F1 90.63(15) 5_665 5_665 ?
F3 P2 F1 89.46(15) . 5_665 ?
F3 P2 F1 90.54(15) 5_665 5_665 ?
F1 P2 F1 180.00(19) . 5_665 ?
Rh1 Cl1 Rh1 120.78(5) 2_655 . ?
Cl2B Cl2A C20 68.8(4) . . ?
Cl2A Cl2B C20 70.1(3) . . ?
Cl2A Cl2B Cl2B 125.8(3) . 2 ?
C20 Cl2B Cl2B 55.8(3) . 2 ?
C1 N1 C4 108.0 . . ?
C1 N1 P1 123.7(8) . . ?
C4 N1 P1 126.6(9) . . ?
C2 C1 N1 108.0 . . ?
C1 C2 C3 108.0 . . ?
C4 C3 C2 108.0 . . ?
C3 C4 N1 108.0 . . ?
C5 N2 C8 108.0 . . ?
C5 N2 P1 130.9(5) . . ?
C8 N2 P1 120.4(5) . . ?
C6 C5 N2 108.0 . . ?
C7 C6 C5 108.0 . . ?
C6 C7 C8 108.0 . . ?
C7 C8 N2 108.0 . . ?
C91 C9 C95 120.0 . . ?
C91 C9 P1 123.7(8) . . ?
C95 C9 P1 116.2(8) . . ?
C92 C91 C9 120.0 . . ?
C91 C92 C93 120.0 . . ?
C94 C93 C92 120.0 . . ?
C93 C94 C95 120.0 . . ?
C94 C95 C9 120.0 . . ?
C101 C10 C105 120.0 . . ?
C101 C10 P1 120.3(4) . . ?
C105 C10 P1 119.4(4) . . ?
C10 C101 C102 120.0 . . ?
C103 C102 C101 120.0 . . ?
C102 C103 C104 120.0 . . ?
C105 C104 C103 120.0 . . ?
C104 C105 C10 120.0 . . ?
C18 C11 C12 125.9(4) . . ?
C18 C11 Rh1 72.3(2) . . ?
C12 C11 Rh1 109.97(10) . . ?
C13 C12 C11 116.0(2) . . ?
C12 C13 C14 116.6(4) . . ?
C15 C14 C13 125.4(5) . . ?
C15 C14 Rh1 71.3(3) . . ?
C13 C14 Rh1 112.1(3) . . ?
C14 C15 C16 123.7(6) . . ?
C14 C15 Rh1 71.1(3) . . ?
C16 C15 Rh1 112.4(3) . . ?
C17 C16 C15 116.2(5) . . ?
C16 C17 C18 117.2(5) . . ?
C11 C18 C17 125.4(5) . . ?
C11 C18 Rh1 72.6(2) . . ?
C17 C18 Rh1 107.6(3) . . ?
P1 C19 P1 113.8(3) 2_655 . ?
Cl2B C20 Cl2B 68.4(6) . 2 ?
Cl2B C20 Cl2A 109.5(6) . 2 ?
Cl2B C20 Cl2A 41.1(2) 2 2 ?
Cl2B C20 Cl2A 41.1(2) . . ?
Cl2B C20 Cl2A 109.5(6) 2 . ?
Cl2A C20 Cl2A 150.6(7) 2 . ?

loop_
_geom_bond_atom_site_label_1
_geom_bond_atom_site_label_2
_geom_bond_distance
_geom_bond_site_symmetry_2
_geom_bond_publ_flag
Rh1 C14 2.120(4) . ?
Rh1 C15 2.122(4) . ?
Rh1 C18 2.231(4) . ?
Rh1 C11 2.236(3) . ?
Rh1 P1 2.2618(9) . ?
Rh1 Cl1 2.4074(7) . ?
P1 N1 1.679(8) . ?
P1 N2 1.755(5) . ?
P1 C10 1.775(4) . ?
P1 C9 1.817(7) . ?
P1 C19 1.830(3) . ?
P2 F2 1.588(3) . ?
P2 F2 1.588(3) 5_665 ?
P2 F3 1.588(2) . ?
P2 F3 1.588(2) 5_665 ?
P2 F1 1.608(2) . ?
P2 F1 1.608(2) 5_665 ?
Cl1 Rh1 2.4074(7) 2_655 ?
Cl2A Cl2B 1.234(7) . ?
Cl2A C20 1.764(4) . ?
Cl2B C20 1.749(8) . ?
Cl2B Cl2B 1.966(12) 2 ?
N1 C1 1.4200 . ?
N1 C4 1.4200 . ?
C1 C2 1.4200 . ?
C2 C3 1.4200 . ?
C3 C4 1.4200 . ?
N2 C5 1.4200 . ?
N2 C8 1.4200 . ?
C5 C6 1.4200 . ?
C6 C7 1.4200 . ?
C7 C8 1.4200 . ?
C9 C91 1.3900 . ?
C9 C95 1.3900 . ?
C91 C92 1.3900 . ?
C92 C93 1.3900 . ?
C93 C94 1.3900 . ?
C94 C95 1.3900 . ?
C10 C101 1.3900 . ?
C10 C105 1.3900 . ?
C101 C102 1.3900 . ?
C102 C103 1.3900 . ?
C103 C104 1.3900 . ?
C104 C105 1.3900 . ?
C11 C18 1.347(8) . ?
C11 C12 1.5097 . ?
C12 C13 1.473(6) . ?
C13 C14 1.499(7) . ?
C14 C15 1.368(8) . ?
C15 C16 1.529(7) . ?
C16 C17 1.440(7) . ?
C17 C18 1.508(8) . ?
C19 P1 1.830(3) 2_655 ?
C20 Cl2B 1.749(8) 2 ?
C20 Cl2A 1.764(4) 2 ?
